data_7061866
loop_
_publ_author_name
'Dkhar, Lincoln'
'Gupta, Hrishikesh'
'Poluri, Krishna Mohan'
'Gannon, Paige M.'
'Kaminsky, Werner'
'Kollipara, Mohan Rao'

_publ_section_title
;
 Influence of counterions on the formation of supramolecular platinum
 group metal complexes containing pyridyl thioamide derivatives:
 antioxidant and antimicrobial studies
;
_journal_issue 40
_journal_name_full 'New Journal of Chemistry'
_journal_page_first 19241
_journal_page_last 19253
_journal_paper_doi 10.1039/D2NJ03108F
_journal_volume 46
_journal_year 2022
_chemical_formula_moiety 'C42 H58 Cl2 N4 Rh2 S2, 2(F6 P)'
_chemical_formula_sum 'C42 H58 Cl2 F12 N4 P2 Rh2 S2'
_chemical_formula_weight 1249.7
_space_group_IT_number 2
_space_group_name_Hall '-P 1'
_space_group_name_H-M_alt 'P -1'
_symmetry_cell_setting triclinic
_symmetry_Int_Tables_number 2
_symmetry_space_group_name_Hall '-P 1'
_symmetry_space_group_name_H-M 'P -1'
_atom_sites_solution_hydrogens geom
_atom_sites_solution_primary direct
_atom_sites_solution_secondary difmap
_audit_conform_dict_location ftp://ftp.iucr.org/pub/cif_core.dic
_audit_conform_dict_name cif_core.dic
_audit_conform_dict_version 2.4.5
_audit_creation_date 2021-10-28T15:32:13-00:00
_audit_creation_method 'WinGX routine CIF_UPDATE'
_audit_update_record
;
2022-02-26 deposited with the CCDC.	2022-09-12 downloaded from the CCDC.
;
_cell_angle_alpha 97.420(19)
_cell_angle_beta 99.95(2)
_cell_angle_gamma 102.764(16)
_cell_formula_units_Z 1
_cell_length_a 7.959(2)
_cell_length_b 12.268(3)
_cell_length_c 13.193(4)
_cell_measurement_reflns_used 647
_cell_measurement_temperature 100(2)
_cell_measurement_theta_max 15.89
_cell_measurement_theta_min 2.81
_cell_measurement_wavelength 0.71073
_cell_volume 1218.5(6)
_computing_cell_refinement 'SAINT V8.34A integration software'
_computing_data_collection 'Bruker APEX2 software'
_computing_data_reduction 'SORTAV (Blessing, 1995)'
_computing_molecular_graphics 'ORTEP-3 for Windows (Farrugia, 2012)'
_computing_publication_material 'WinGX publication routines (Farrugia, 2012)'
_computing_structure_refinement 'SHELXL-2014/7 (Sheldrick, 2014)'
_computing_structure_solution 'SHELXS-2013/1 (Sheldrick, 2008)'
_diffrn_ambient_temperature 100(2)
_diffrn_detector 'APEX-II CCD'
_diffrn_measured_fraction_theta_full 1
_diffrn_measured_fraction_theta_max 0.998
_diffrn_measurement_device '\k-geometry diffractometer'
_diffrn_measurement_device_type 'Bruker APEX-II'
_diffrn_measurement_method '\f or \w oscillation scans'
_diffrn_orient_matrix_UB_11 -0.099146
_diffrn_orient_matrix_UB_12 -0.026341
_diffrn_orient_matrix_UB_13 -0.062462
_diffrn_orient_matrix_UB_21 0.086608
_diffrn_orient_matrix_UB_22 -0.001823
_diffrn_orient_matrix_UB_23 -0.046426
_diffrn_orient_matrix_UB_31 -0.004096
_diffrn_orient_matrix_UB_32 -0.080663
_diffrn_orient_matrix_UB_33 0.007124
_diffrn_radiation_monochromator graphite
_diffrn_radiation_probe x-ray
_diffrn_radiation_type MoK\a
_diffrn_radiation_wavelength 0.71073
_diffrn_reflns_av_R_equivalents 0.1368
_diffrn_reflns_av_unetI/netI 0.2052
_diffrn_reflns_Laue_measured_fraction_full 1
_diffrn_reflns_Laue_measured_fraction_max 0.998
_diffrn_reflns_limit_h_max 9
_diffrn_reflns_limit_h_min -9
_diffrn_reflns_limit_k_max 14
_diffrn_reflns_limit_k_min -14
_diffrn_reflns_limit_l_max 15
_diffrn_reflns_limit_l_min -15
_diffrn_reflns_number 4480
_diffrn_reflns_point_group_measured_fraction_full 1
_diffrn_reflns_point_group_measured_fraction_max 0.998
_diffrn_reflns_theta_full 25
_diffrn_reflns_theta_max 25.393
_diffrn_reflns_theta_min 1.591
_diffrn_source 'sealed x-ray tube'
_diffrn_standards_number 0
_exptl_absorpt_coefficient_mu 1.021
_exptl_absorpt_correction_T_max 0.644
_exptl_absorpt_correction_T_min 0.389
_exptl_absorpt_correction_type multi-scan
_exptl_absorpt_process_details
;
        SADABS-2012/1 - Bruker AXS area detector scaling and absorption correcti
;
_exptl_crystal_colour black
_exptl_crystal_density_diffrn 1.703
_exptl_crystal_density_method 'not measured'
_exptl_crystal_description shard
_exptl_crystal_F_000 632
_exptl_crystal_size_max 0.09
_exptl_crystal_size_mid 0.08
_exptl_crystal_size_min 0.08
_refine_diff_density_max 1.14
_refine_diff_density_min -1.18
_refine_diff_density_rms 0.163
_refine_ls_extinction_coef 0.0096(13)
_refine_ls_extinction_expression Fc^*^=kFc[1+0.001xFc^2^\l^3^/sin(2\q)]^-1/4^
_refine_ls_extinction_method 'SHELXL-2014/7 (Sheldrick 2014'
_refine_ls_goodness_of_fit_ref 0.931
_refine_ls_hydrogen_treatment constr
_refine_ls_matrix_type full
_refine_ls_number_constraints 0
_refine_ls_number_parameters 304
_refine_ls_number_reflns 4480
_refine_ls_number_restraints 54
_refine_ls_restrained_S_all 0.927
_refine_ls_R_factor_all 0.1657
_refine_ls_R_factor_gt 0.0688
_refine_ls_shift/su_max 0.001
_refine_ls_shift/su_mean 0
_refine_ls_structure_factor_coef Fsqd
_refine_ls_weighting_details 'w=1/[\s^2^(Fo^2^)+(0.0650P)^2^] where P=(Fo^2^+2Fc^2^)/3'
_refine_ls_weighting_scheme calc
_refine_ls_wR_factor_gt 0.1377
_refine_ls_wR_factor_ref 0.1859
_reflns_Friedel_coverage 0
_reflns_number_gt 1876
_reflns_number_total 4480
_reflns_threshold_expression 'I > 2\s(I)'
_cod_data_source_file d2nj03108f2.cif
_cod_data_source_block shelx_CCDC13
_cod_depositor_comments 'Adding full bibliography for 7061852--7061867.cif.'
_cod_original_cell_volume 1218.6(6)
_cod_database_code 7061866
_shelx_estimated_absorpt_t_min 0.914
_shelx_estimated_absorpt_t_max 0.923
_shelx_shelxl_version_number 2014/7

loop_
_symmetry_equiv_pos_as_xyz
'x, y, z'
'-x, -y, -z'

loop_
_atom_site_label
_atom_site_type_symbol
_atom_site_fract_x
_atom_site_fract_y
_atom_site_fract_z
_atom_site_U_iso_or_equiv
_atom_site_adp_type
_atom_site_occupancy
_atom_site_site_symmetry_order
_atom_site_calc_flag
_atom_site_refinement_flags_posn
_atom_site_refinement_flags_adp
_atom_site_refinement_flags_occupancy
_atom_site_disorder_assembly
_atom_site_disorder_group
Rh1 Rh 0.25619(12) 0.19555(7) 1.25332(7) 0.0330(3) Uani 1 1 d . . . . .
P1 P -0.1206(4) -0.3273(2) 1.3250(2) 0.0378(8) Uani 1 1 d . . . . .
Cl1 Cl 0.4857(4) 0.1120(2) 1.1989(2) 0.0436(8) Uani 1 1 d . . . . .
S1 S 0.2400(4) 0.3067(2) 1.1119(2) 0.0434(8) Uani 1 1 d . . . . .
F2 F -0.2099(8) -0.4600(5) 1.2975(5) 0.0496(17) Uani 1 1 d . . . . .
F6 F 0.0310(8) -0.3483(6) 1.2678(6) 0.067(2) Uani 1 1 d . . . . .
F5 F -0.2778(9) -0.3067(5) 1.3800(5) 0.0586(19) Uani 1 1 d . . . . .
F1 F -0.0157(9) -0.3423(6) 1.4331(5) 0.062(2) Uani 1 1 d . . . . .
F4 F -0.0348(10) -0.1951(5) 1.3501(6) 0.073(2) Uani 1 1 d . . . . .
F3 F -0.2358(8) -0.3137(5) 1.2172(5) 0.0532(18) Uani 1 1 d . . . . .
N2 N -0.4850(11) -0.2678(6) 0.9966(7) 0.033(2) Uani 1 1 d . . . . .
N1 N 0.0646(12) 0.0540(7) 1.1603(7) 0.033(2) Uani 1 1 d . . . . .
C12 C -0.0406(14) -0.1484(9) 1.1110(8) 0.036(3) Uani 1 1 d . . . . .
H12 H -0.0219 -0.2217 1.1152 0.043 Uiso 1 1 calc R U . . .
C14 C -0.2205(14) -0.0279(9) 1.0519(9) 0.043(3) Uani 1 1 d . . . . .
H14 H -0.3273 -0.0178 1.0141 0.051 Uiso 1 1 calc R U . . .
C1 C 0.2912(14) 0.1711(8) 1.4134(8) 0.035(2) Uani 1 1 d . U . . .
C13 C -0.1952(14) -0.1352(8) 1.0531(8) 0.032(3) Uani 1 1 d . U . . .
C17 C -0.6279(14) -0.3545(8) 0.9203(8) 0.039(3) Uani 1 1 d . U . . .
H17A H -0.5769 -0.3901 0.8653 0.046 Uiso 1 1 calc R U . . .
H17B H -0.7148 -0.3169 0.8863 0.046 Uiso 1 1 calc R U . . .
C3 C 0.1379(14) 0.2950(8) 1.3492(8) 0.033(2) Uani 1 1 d . U . . .
C16 C -0.3215(16) -0.2368(9) 0.9843(8) 0.043(3) Uani 1 1 d . U . . .
C8 C -0.0082(14) 0.3515(9) 1.3150(9) 0.046(3) Uani 1 1 d . U . . .
H8A H -0.1196 0.2936 1.2897 0.068 Uiso 1 1 calc R U . . .
H8B H 0.0192 0.393 1.2588 0.068 Uiso 1 1 calc R U . . .
H8C H -0.0188 0.4046 1.3744 0.068 Uiso 1 1 calc R U . . .
C2 C 0.1198(13) 0.1863(8) 1.3800(8) 0.031(2) Uani 1 1 d . U . . .
C11 C 0.0854(14) -0.0517(8) 1.1624(8) 0.034(3) Uani 1 1 d . . . . .
H11 H 0.1925 -0.0602 1.2012 0.041 Uiso 1 1 calc R U . . .
C20 C -0.6457(12) -0.3059(8) 1.1372(8) 0.031(2) Uani 1 1 d . U . . .
H20A H -0.56 -0.3441 1.1716 0.037 Uiso 1 1 calc R U . . .
H20B H -0.6959 -0.2696 1.1923 0.037 Uiso 1 1 calc R U . . .
C7 C -0.0506(13) 0.1043(8) 1.3792(8) 0.035(3) Uani 1 1 d . U . . .
H7A H -0.0904 0.1242 1.4438 0.052 Uiso 1 1 calc R U . . .
H7B H -0.0336 0.0272 1.3742 0.052 Uiso 1 1 calc R U . . .
H7C H -0.1394 0.1079 1.319 0.052 Uiso 1 1 calc R U . . .
C6 C 0.3315(16) 0.0683(9) 1.4529(9) 0.053(3) Uani 1 1 d . U . . .
H6A H 0.4316 0.0505 1.4263 0.08 Uiso 1 1 calc R U . . .
H6B H 0.2283 0.0037 1.4287 0.08 Uiso 1 1 calc R U . . .
H6C H 0.3607 0.0836 1.5295 0.08 Uiso 1 1 calc R U . . .
C18 C -0.7192(14) -0.4447(8) 0.9731(9) 0.040(3) Uani 1 1 d . U . . .
H18A H -0.6352 -0.4879 1.0003 0.048 Uiso 1 1 calc R U . . .
H18B H -0.8173 -0.4982 0.9214 0.048 Uiso 1 1 calc R U . . .
C15 C -0.0889(15) 0.0646(9) 1.1061(8) 0.038(3) Uani 1 1 d . . . . .
H15 H -0.1073 0.1385 1.1052 0.045 Uiso 1 1 calc R U . . .
C19 C -0.7910(14) -0.3936(8) 1.0627(8) 0.038(3) Uani 1 1 d . U . . .
H19A H -0.8858 -0.3583 1.0349 0.045 Uiso 1 1 calc R U . . .
H19B H -0.8416 -0.4541 1.0997 0.045 Uiso 1 1 calc R U . . .
C21 C -0.5484(15) -0.2140(8) 1.0860(8) 0.041(3) Uani 1 1 d . U . . .
H21A H -0.6283 -0.1674 1.0606 0.049 Uiso 1 1 calc R U . . .
H21B H -0.447 -0.1637 1.1378 0.049 Uiso 1 1 calc R U . . .
C10 C 0.6101(13) 0.2922(10) 1.4414(9) 0.051(3) Uani 1 1 d . . . . .
H10A H 0.6687 0.3628 1.4213 0.077 Uiso 1 1 calc R U . . .
H10B H 0.649 0.2288 1.408 0.077 Uiso 1 1 calc R U . . .
H10C H 0.6406 0.2985 1.5175 0.077 Uiso 1 1 calc R U . . .
C5 C 0.4111(14) 0.2715(9) 1.4061(8) 0.040(3) Uani 1 1 d . . . . .
C4 C 0.3207(14) 0.3501(9) 1.3687(8) 0.036(3) Uani 1 1 d . . . . .
C9 C 0.3949(15) 0.4682(8) 1.3550(9) 0.047(3) Uani 1 1 d . . . . .
H9A H 0.4256 0.5187 1.4229 0.071 Uiso 1 1 calc R U . . .
H9B H 0.3074 0.4925 1.3073 0.071 Uiso 1 1 calc R U . . .
H9C H 0.5008 0.4713 1.3259 0.071 Uiso 1 1 calc R U . . .

loop_
_atom_site_aniso_label
_atom_site_aniso_U_11
_atom_site_aniso_U_22
_atom_site_aniso_U_33
_atom_site_aniso_U_23
_atom_site_aniso_U_13
_atom_site_aniso_U_12
Rh1 0.0342(6) 0.0301(5) 0.0368(6) 0.0035(4) 0.0175(4) 0.0059(4)
P1 0.042(2) 0.0339(17) 0.0382(19) 0.0045(14) 0.0173(16) 0.0058(14)
Cl1 0.0389(18) 0.0437(17) 0.0502(19) -0.0037(14) 0.0224(15) 0.0112(14)
S1 0.060(2) 0.0309(16) 0.0405(18) 0.0058(13) 0.0188(16) 0.0072(15)
F2 0.042(4) 0.038(4) 0.066(5) -0.001(3) 0.020(3) 0.004(3)
F6 0.046(4) 0.087(5) 0.071(5) -0.003(4) 0.038(4) 0.012(4)
F5 0.057(5) 0.059(4) 0.064(5) -0.005(4) 0.027(4) 0.020(4)
F1 0.059(5) 0.073(5) 0.058(5) 0.021(4) 0.013(4) 0.019(4)
F4 0.095(6) 0.037(4) 0.072(5) -0.007(4) 0.020(5) -0.008(4)
F3 0.059(5) 0.061(4) 0.050(4) 0.022(4) 0.019(4) 0.024(4)
N2 0.037(6) 0.024(5) 0.040(6) 0.010(4) 0.015(5) 0.006(4)
N1 0.041(6) 0.025(5) 0.037(5) 0.002(4) 0.025(5) 0.003(4)
C12 0.036(7) 0.030(6) 0.042(7) 0.005(5) 0.016(6) 0.004(5)
C14 0.029(7) 0.047(8) 0.042(7) 0.002(6) 0.001(6) -0.004(6)
C1 0.042(5) 0.030(5) 0.034(6) -0.007(4) 0.016(4) 0.012(4)
C13 0.041(7) 0.029(5) 0.026(6) 0.005(4) 0.024(5) -0.002(5)
C17 0.032(6) 0.033(6) 0.045(6) 0.002(5) 0.007(5) -0.001(5)
C3 0.044(6) 0.024(4) 0.034(6) 0.002(4) 0.021(5) 0.005(4)
C16 0.049(7) 0.046(6) 0.032(6) 0.001(5) 0.015(5) 0.005(5)
C8 0.046(7) 0.046(6) 0.048(7) 0.001(5) 0.014(6) 0.018(5)
C2 0.035(5) 0.030(4) 0.029(6) 0.007(4) 0.018(4) -0.001(4)
C11 0.032(7) 0.032(6) 0.050(7) 0.015(5) 0.030(6) 0.008(5)
C20 0.027(5) 0.032(5) 0.040(6) 0.007(4) 0.022(4) 0.008(4)
C7 0.037(5) 0.033(5) 0.041(7) 0.007(5) 0.024(5) 0.008(4)
C6 0.066(8) 0.049(6) 0.056(8) 0.014(6) 0.021(7) 0.030(6)
C18 0.032(6) 0.034(5) 0.050(6) 0.002(4) 0.015(5) -0.002(4)
C15 0.035(7) 0.045(7) 0.043(7) 0.013(6) 0.024(6) 0.016(6)
C19 0.039(6) 0.027(5) 0.049(6) 0.007(4) 0.020(5) 0.005(4)
C21 0.048(7) 0.035(5) 0.039(7) -0.001(5) 0.025(6) -0.001(5)
C10 0.028(7) 0.067(9) 0.046(8) -0.018(6) 0.009(6) 0.002(6)
C5 0.033(7) 0.050(7) 0.032(7) -0.008(5) 0.023(6) -0.002(6)
C4 0.038(7) 0.043(7) 0.027(6) -0.004(5) 0.014(5) 0.008(6)
C9 0.055(8) 0.033(7) 0.045(8) -0.008(5) 0.024(6) -0.009(6)

loop_
_atom_type_symbol
_atom_type_description
_atom_type_scat_dispersion_real
_atom_type_scat_dispersion_imag
_atom_type_scat_source
C C 0.0033 0.0016 'International Tables Vol C Tables 4.2.6.8 and 6.1.1.4'
H H 0 0 'International Tables Vol C Tables 4.2.6.8 and 6.1.1.4'
N N 0.0061 0.0033 'International Tables Vol C Tables 4.2.6.8 and 6.1.1.4'
F F 0.0171 0.0103 'International Tables Vol C Tables 4.2.6.8 and 6.1.1.4'
P P 0.1023 0.0942 'International Tables Vol C Tables 4.2.6.8 and 6.1.1.4'
S S 0.1246 0.1234 'International Tables Vol C Tables 4.2.6.8 and 6.1.1.4'
Cl Cl 0.1484 0.1585 'International Tables Vol C Tables 4.2.6.8 and 6.1.1.4'
Rh Rh -1.1178 0.9187 'International Tables Vol C Tables 4.2.6.8 and 6.1.1.4'

loop_
_geom_angle_atom_site_label_1
_geom_angle_atom_site_label_2
_geom_angle_atom_site_label_3
_geom_angle
_geom_angle_site_symmetry_1
_geom_angle_site_symmetry_3
_geom_angle_publ_flag
N1 Rh1 C3 110.5(4) . . ?
N1 Rh1 C5 146.6(4) . . ?
C3 Rh1 C5 64.3(4) . . ?
N1 Rh1 C2 91.1(3) . . ?
C3 Rh1 C2 39.1(4) . . ?
C5 Rh1 C2 63.8(4) . . ?
N1 Rh1 C1 108.5(4) . . ?
C3 Rh1 C1 65.3(4) . . ?
C5 Rh1 C1 38.2(4) . . ?
C2 Rh1 C1 38.6(4) . . ?
N1 Rh1 C4 149.3(4) . . ?
C3 Rh1 C4 38.7(4) . . ?
C5 Rh1 C4 38.2(4) . . ?
C2 Rh1 C4 64.8(4) . . ?
C1 Rh1 C4 64.8(4) . . ?
N1 Rh1 Cl1 88.8(2) . . ?
C3 Rh1 Cl1 158.2(3) . . ?
C5 Rh1 Cl1 94.1(3) . . ?
C2 Rh1 Cl1 135.0(3) . . ?
C1 Rh1 Cl1 99.8(3) . . ?
C4 Rh1 Cl1 121.5(3) . . ?
N1 Rh1 S1 92.1(2) . . ?
C3 Rh1 S1 95.1(3) . . ?
C5 Rh1 S1 120.7(3) . . ?
C2 Rh1 S1 130.9(3) . . ?
C1 Rh1 S1 155.2(3) . . ?
C4 Rh1 S1 90.4(3) . . ?
Cl1 Rh1 S1 94.00(11) . . ?
F1 P1 F6 91.9(4) . . ?
F1 P1 F4 90.8(4) . . ?
F6 P1 F4 91.1(4) . . ?
F1 P1 F2 90.5(4) . . ?
F6 P1 F2 89.1(4) . . ?
F4 P1 F2 178.7(4) . . ?
F1 P1 F5 89.5(4) . . ?
F6 P1 F5 178.5(4) . . ?
F4 P1 F5 89.3(4) . . ?
F2 P1 F5 90.5(3) . . ?
F1 P1 F3 177.2(4) . . ?
F6 P1 F3 90.6(4) . . ?
F4 P1 F3 90.3(4) . . ?
F2 P1 F3 88.5(4) . . ?
F5 P1 F3 87.9(4) . . ?
C16 S1 Rh1 104.9(4) 2_557 . ?
C16 N2 C17 124.0(9) . . ?
C16 N2 C21 122.8(9) . . ?
C17 N2 C21 113.1(8) . . ?
C11 N1 C15 117.6(9) . . ?
C11 N1 Rh1 120.3(8) . . ?
C15 N1 Rh1 121.8(7) . . ?
C11 C12 C13 117.9(10) . . ?
C11 C12 H12 121.1 . . ?
C13 C12 H12 121.1 . . ?
C13 C14 C15 119.2(11) . . ?
C13 C14 H14 120.4 . . ?
C15 C14 H14 120.4 . . ?
C5 C1 C2 106.8(9) . . ?
C5 C1 C6 127.9(11) . . ?
C2 C1 C6 125.3(10) . . ?
C5 C1 Rh1 70.7(6) . . ?
C2 C1 Rh1 70.6(6) . . ?
C6 C1 Rh1 125.8(7) . . ?
C14 C13 C12 119.5(10) . . ?
C14 C13 C16 121.4(11) . . ?
C12 C13 C16 118.8(10) . . ?
N2 C17 C18 111.3(9) . . ?
N2 C17 H17A 109.4 . . ?
C18 C17 H17A 109.4 . . ?
N2 C17 H17B 109.4 . . ?
C18 C17 H17B 109.4 . . ?
H17A C17 H17B 108 . . ?
C4 C3 C2 108.4(10) . . ?
C4 C3 C8 124.0(9) . . ?
C2 C3 C8 127.1(10) . . ?
C4 C3 Rh1 72.7(6) . . ?
C2 C3 Rh1 71.4(5) . . ?
C8 C3 Rh1 127.8(7) . . ?
N2 C16 C13 120.5(9) . . ?
N2 C16 S1 123.5(8) . 2_557 ?
C13 C16 S1 115.9(8) . 2_557 ?
C3 C8 H8A 109.5 . . ?
C3 C8 H8B 109.5 . . ?
H8A C8 H8B 109.5 . . ?
C3 C8 H8C 109.5 . . ?
H8A C8 H8C 109.5 . . ?
H8B C8 H8C 109.5 . . ?
C1 C2 C3 108.0(9) . . ?
C1 C2 C7 126.3(9) . . ?
C3 C2 C7 125.6(10) . . ?
C1 C2 Rh1 70.9(6) . . ?
C3 C2 Rh1 69.4(5) . . ?
C7 C2 Rh1 126.3(7) . . ?
N1 C11 C12 123.5(11) . . ?
N1 C11 H11 118.3 . . ?
C12 C11 H11 118.3 . . ?
C19 C20 C21 113.9(9) . . ?
C19 C20 H20A 108.8 . . ?
C21 C20 H20A 108.8 . . ?
C19 C20 H20B 108.8 . . ?
C21 C20 H20B 108.8 . . ?
H20A C20 H20B 107.7 . . ?
C2 C7 H7A 109.5 . . ?
C2 C7 H7B 109.5 . . ?
H7A C7 H7B 109.5 . . ?
C2 C7 H7C 109.5 . . ?
H7A C7 H7C 109.5 . . ?
H7B C7 H7C 109.5 . . ?
C1 C6 H6A 109.5 . . ?
C1 C6 H6B 109.5 . . ?
H6A C6 H6B 109.5 . . ?
C1 C6 H6C 109.5 . . ?
H6A C6 H6C 109.5 . . ?
H6B C6 H6C 109.5 . . ?
C17 C18 C19 111.5(9) . . ?
C17 C18 H18A 109.3 . . ?
C19 C18 H18A 109.3 . . ?
C17 C18 H18B 109.3 . . ?
C19 C18 H18B 109.3 . . ?
H18A C18 H18B 108 . . ?
N1 C15 C14 122.3(10) . . ?
N1 C15 H15 118.9 . . ?
C14 C15 H15 118.9 . . ?
C20 C19 C18 109.7(8) . . ?
C20 C19 H19A 109.7 . . ?
C18 C19 H19A 109.7 . . ?
C20 C19 H19B 109.7 . . ?
C18 C19 H19B 109.7 . . ?
H19A C19 H19B 108.2 . . ?
N2 C21 C20 109.6(8) . . ?
N2 C21 H21A 109.8 . . ?
C20 C21 H21A 109.8 . . ?
N2 C21 H21B 109.8 . . ?
C20 C21 H21B 109.8 . . ?
H21A C21 H21B 108.2 . . ?
C5 C10 H10A 109.5 . . ?
C5 C10 H10B 109.5 . . ?
H10A C10 H10B 109.5 . . ?
C5 C10 H10C 109.5 . . ?
H10A C10 H10C 109.5 . . ?
H10B C10 H10C 109.5 . . ?
C1 C5 C4 110.6(10) . . ?
C1 C5 C10 123.2(11) . . ?
C4 C5 C10 126.0(10) . . ?
C1 C5 Rh1 71.1(6) . . ?
C4 C5 Rh1 72.0(6) . . ?
C10 C5 Rh1 126.8(7) . . ?
C5 C4 C3 106.1(10) . . ?
C5 C4 C9 128.6(10) . . ?
C3 C4 C9 125.3(10) . . ?
C5 C4 Rh1 69.8(6) . . ?
C3 C4 Rh1 68.6(5) . . ?
C9 C4 Rh1 127.9(7) . . ?
C4 C9 H9A 109.5 . . ?
C4 C9 H9B 109.5 . . ?
H9A C9 H9B 109.5 . . ?
C4 C9 H9C 109.5 . . ?
H9A C9 H9C 109.5 . . ?
H9B C9 H9C 109.5 . . ?

loop_
_geom_bond_atom_site_label_1
_geom_bond_atom_site_label_2
_geom_bond_distance
_geom_bond_site_symmetry_2
_geom_bond_publ_flag
Rh1 N1 2.117(8) . ?
Rh1 C3 2.120(9) . ?
Rh1 C5 2.145(11) . ?
Rh1 C2 2.146(9) . ?
Rh1 C1 2.150(11) . ?
Rh1 C4 2.174(10) . ?
Rh1 Cl1 2.448(3) . ?
Rh1 S1 2.451(3) . ?
P1 F1 1.578(7) . ?
P1 F6 1.579(6) . ?
P1 F4 1.581(7) . ?
P1 F2 1.592(6) . ?
P1 F5 1.601(7) . ?
P1 F3 1.603(7) . ?
S1 C16 1.736(11) 2_557 ?
N2 C16 1.316(13) . ?
N2 C17 1.494(12) . ?
N2 C21 1.496(12) . ?
N1 C11 1.346(12) . ?
N1 C15 1.347(13) . ?
C12 C11 1.380(14) . ?
C12 C13 1.386(14) . ?
C12 H12 0.95 . ?
C14 C13 1.376(14) . ?
C14 C15 1.380(14) . ?
C14 H14 0.95 . ?
C1 C5 1.406(14) . ?
C1 C2 1.419(14) . ?
C1 C6 1.502(14) . ?
C13 C16 1.492(14) . ?
C17 C18 1.503(13) . ?
C17 H17A 0.99 . ?
C17 H17B 0.99 . ?
C3 C4 1.425(14) . ?
C3 C2 1.429(13) . ?
C3 C8 1.514(14) . ?
C16 S1 1.736(11) 2_557 ?
C8 H8A 0.98 . ?
C8 H8B 0.98 . ?
C8 H8C 0.98 . ?
C2 C7 1.497(13) . ?
C11 H11 0.95 . ?
C20 C19 1.499(13) . ?
C20 C21 1.522(13) . ?
C20 H20A 0.99 . ?
C20 H20B 0.99 . ?
C7 H7A 0.98 . ?
C7 H7B 0.98 . ?
C7 H7C 0.98 . ?
C6 H6A 0.98 . ?
C6 H6B 0.98 . ?
C6 H6C 0.98 . ?
C18 C19 1.522(13) . ?
C18 H18A 0.99 . ?
C18 H18B 0.99 . ?
C15 H15 0.95 . ?
C19 H19A 0.99 . ?
C19 H19B 0.99 . ?
C21 H21A 0.99 . ?
C21 H21B 0.99 . ?
C10 C5 1.526(14) . ?
C10 H10A 0.98 . ?
C10 H10B 0.98 . ?
C10 H10C 0.98 . ?
C5 C4 1.413(15) . ?
C4 C9 1.485(14) . ?
C9 H9A 0.98 . ?
C9 H9B 0.98 . ?
C9 H9C 0.98 . ?
